data_4070254
loop_
_publ_author_name
'Alvarez, M. Angeles'
'Garc\'ia, M. Esther'
'Mart\'inez, M. Eugenia'
'Ramos, Alberto'
'Ruiz, Miguel A.'

_publ_section_title
;
 Migration and Insertion Processes in the Reactions of the
 Hydrocarbyl-Bridged Unsaturated Complexes
 [Mo2(\h5-C5H5)2(\m-R)(\m-PCy2)(CO)2] (R = Me, CH2Ph, Ph) with CO and NO
;
_journal_issue 21
_journal_name_full Organometallics
_journal_page_first 6293
_journal_paper_doi 10.1021/om9006856
_journal_volume 28
_journal_year 2009
_chemical_compound_source 'synthesis as described'
_chemical_formula_moiety 'C31 H43 Mo2 N2 O3 P1'
_chemical_formula_sum 'C31 H43 Mo2 N2 O3 P'
_chemical_formula_weight 714.52
_chemical_name_systematic
;
 ?
;
_space_group_IT_number 2
_symmetry_cell_setting triclinic
_symmetry_Int_Tables_number 2
_symmetry_space_group_name_Hall '-P 1'
_symmetry_space_group_name_H-M 'P -1'
_atom_sites_solution_hydrogens geom
_atom_sites_solution_primary direct
_atom_sites_solution_secondary difmap
_audit_conform_dict_location ftp://ftp.iucr.org/pub/cif_core.dic
_audit_conform_dict_name cif_core.dic
_audit_conform_dict_version 2.3
_audit_creation_method 'WinGX routine CIF_UPDATE'
_cell_angle_alpha 87.328(3)
_cell_angle_beta 75.793(3)
_cell_angle_gamma 82.829(2)
_cell_formula_units_Z 2
_cell_length_a 8.7525(3)
_cell_length_b 12.2232(3)
_cell_length_c 14.5532(5)
_cell_measurement_reflns_used 11290
_cell_measurement_temperature 100.0(2)
_cell_measurement_theta_max 73.6465
_cell_measurement_theta_min 3.1271
_cell_measurement_wavelength 1.5418
_cell_volume 1497.32(8)
_computing_molecular_graphics 'Ortep-3 for Windows (Farrugia, 1997)'
_computing_publication_material 'WinGX publication routines (Farrugia, 1999)'
_computing_structure_refinement 'SHELXL-97 (Sheldrick, 1997)'
_computing_structure_solution 'SHELXS-86 (Sheldrick, 1986)'
_diffrn_ambient_temperature 100(2)
_diffrn_detector_area_resol_mean 8.2640
_diffrn_measured_fraction_theta_full 0.978
_diffrn_measured_fraction_theta_max 0.942
_diffrn_measurement_device_type 'ONYX CCD'
_diffrn_measurement_method CCD
_diffrn_radiation_monochromator graphite
_diffrn_radiation_probe x-ray
_diffrn_radiation_source 'Nova (Cu) X-ray Source'
_diffrn_radiation_type CuK\a
_diffrn_radiation_wavelength 1.54184
_diffrn_reflns_av_R_equivalents 0.0289
_diffrn_reflns_av_unetI/netI 0.0259
_diffrn_reflns_limit_h_max 10
_diffrn_reflns_limit_h_min -10
_diffrn_reflns_limit_k_max 15
_diffrn_reflns_limit_k_min -14
_diffrn_reflns_limit_l_max 17
_diffrn_reflns_limit_l_min -17
_diffrn_reflns_number 14309
_diffrn_reflns_theta_full 70.00
_diffrn_reflns_theta_max 73.71
_diffrn_reflns_theta_min 3.13
_exptl_absorpt_coefficient_mu 7.634
_exptl_absorpt_correction_T_max 1.00000
_exptl_absorpt_correction_T_min 0.55172
_exptl_absorpt_correction_type multi-scan
_exptl_absorpt_process_details
;
CrysAlis RED, Oxford Diffraction Ltd.,
Version 1.171.32.5 (release 08-05-2007 CrysAlis171 .NET)
(compiled May  8 2007,13:10:02)
Empirical absorption correction using spherical harmonics,
 implemented in SCALE3 ABSPACK scaling algorithm.
;
_exptl_crystal_colour yellow
_exptl_crystal_density_diffrn 1.585
_exptl_crystal_density_method 'not measured'
_exptl_crystal_description needle
_exptl_crystal_F_000 732
_exptl_crystal_size_max 0.16
_exptl_crystal_size_mid 0.06
_exptl_crystal_size_min 0.03
_refine_diff_density_max 0.715
_refine_diff_density_min -0.684
_refine_diff_density_rms 0.119
_refine_ls_extinction_method none
_refine_ls_goodness_of_fit_ref 1.246
_refine_ls_hydrogen_treatment constr
_refine_ls_matrix_type full
_refine_ls_number_parameters 418
_refine_ls_number_reflns 5692
_refine_ls_number_restraints 0
_refine_ls_restrained_S_all 1.246
_refine_ls_R_factor_all 0.0462
_refine_ls_R_factor_gt 0.0372
_refine_ls_shift/su_max 0.001
_refine_ls_shift/su_mean 0
_refine_ls_structure_factor_coef Fsqd
_refine_ls_weighting_details 'calc w=1/[\s^2^(Fo^2^)+(0.0000P)^2^+10.4207P] where P=(Fo^2^+2Fc^2^)/3'
_refine_ls_weighting_scheme calc
_refine_ls_wR_factor_gt 0.1007
_refine_ls_wR_factor_ref 0.1035
_reflns_number_gt 4984
_reflns_number_total 5692
_reflns_threshold_expression >2sigma(I)
_cod_data_source_file om9006856_si_001.cif
_cod_data_source_block compound7a
_cod_depositor_comments
;
The following automatic conversions were performed:
'__audit_creation_method' tag replaced with '_audit_creation_method'.

Automatic conversion script
Id: cif_correct_tags 1440 2010-10-19 06:21:57Z saulius 
;
_cod_database_code 4070254

loop_
_symmetry_equiv_pos_as_xyz
'x, y, z'
'-x, -y, -z'

loop_
_atom_site_label
_atom_site_type_symbol
_atom_site_fract_x
_atom_site_fract_y
_atom_site_fract_z
_atom_site_U_iso_or_equiv
_atom_site_adp_type
_atom_site_occupancy
_atom_site_symmetry_multiplicity
_atom_site_calc_flag
_atom_site_refinement_flags
_atom_site_disorder_assembly
_atom_site_disorder_group
Mo1 Mo 0.19399(5) 0.39400(3) 0.84883(3) 0.01865(11) Uani 1 1 d . . .
Mo2 Mo 0.51612(5) 0.27690(3) 0.84707(3) 0.02096(11) Uani 1 1 d . . .
P1 P 0.33396(15) 0.22867(10) 0.75958(9) 0.0190(3) Uani 1 1 d . . .
N1 N 0.1171(5) 0.3025(4) 0.9420(3) 0.0224(9) Uani 1 1 d . . .
N2 N 0.6672(6) 0.2951(4) 0.7435(3) 0.0295(11) Uani 1 1 d . . .
O1 O 0.0421(5) 0.2433(3) 1.0015(3) 0.0309(9) Uani 1 1 d . . .
O2 O 0.7818(5) 0.3028(5) 0.6775(3) 0.0478(13) Uani 1 1 d . . .
O3 O 0.3152(4) 0.4800(3) 0.9258(3) 0.0246(8) Uani 1 1 d . . .
C1 C 0.4394(6) 0.4438(4) 0.8591(4) 0.0228(11) Uani 1 1 d . . .
C2 C 0.5266(7) 0.5332(5) 0.8017(4) 0.0294(12) Uani 1 1 d . . .
H2A H 0.4527 0.5972 0.7977 0.044 Uiso 1 1 calc R . .
H2B H 0.5769 0.5071 0.739 0.044 Uiso 1 1 calc R . .
H2C H 0.6056 0.5521 0.8318 0.044 Uiso 1 1 calc R . .
C3 C -0.0470(6) 0.4284(5) 0.8061(4) 0.0252(11) Uani 1 1 d . . .
H3 H -0.1171 0.3752 0.818 0.03 Uiso 1 1 calc R . .
C4 C 0.0733(7) 0.4390(5) 0.7230(4) 0.0288(13) Uani 1 1 d . . .
H4 H 0.0969 0.3935 0.6706 0.035 Uiso 1 1 calc R . .
C5 C 0.1527(7) 0.5312(4) 0.7326(4) 0.0249(11) Uani 1 1 d . . .
H5 H 0.2366 0.557 0.688 0.03 Uiso 1 1 calc R . .
C6 C 0.0799(7) 0.5760(4) 0.8228(4) 0.0271(12) Uani 1 1 d . . .
H6 H 0.1082 0.637 0.8479 0.033 Uiso 1 1 calc R . .
C7 C -0.0426(6) 0.5133(4) 0.8687(4) 0.0240(11) Uani 1 1 d . . .
H7 H -0.1084 0.5252 0.9289 0.029 Uiso 1 1 calc R . .
C8 C 0.5856(8) 0.2852(5) 0.9933(4) 0.0334(14) Uani 1 1 d . . .
H8 H 0.6156 0.3504 1.0101 0.04 Uiso 1 1 calc R . .
C9 C 0.4304(8) 0.2544(5) 1.0164(4) 0.0335(14) Uani 1 1 d . . .
H9 H 0.3402 0.2953 1.0518 0.04 Uiso 1 1 calc R . .
C10 C 0.4359(7) 0.1507(5) 0.9763(4) 0.0298(13) Uani 1 1 d . . .
H10 H 0.3499 0.1117 0.9799 0.036 Uiso 1 1 calc R . .
C11 C 0.5949(7) 0.1166(5) 0.9297(4) 0.0302(13) Uani 1 1 d . . .
H11 H 0.6323 0.0509 0.8976 0.036 Uiso 1 1 calc R . .
C12 C 0.6873(7) 0.1994(5) 0.9402(4) 0.0310(13) Uani 1 1 d . . .
H12 H 0.7963 0.1979 0.9164 0.037 Uiso 1 1 calc R . .
C13 C 0.2262(6) 0.1058(4) 0.7941(4) 0.0224(11) Uani 1 1 d . . .
H13 H 0.1749 0.1153 0.8616 0.027 Uiso 1 1 calc R . .
C14 C 0.0902(7) 0.1023(5) 0.7465(4) 0.0321(13) Uani 1 1 d . . .
H14A H 0.1327 0.0909 0.6791 0.039 Uiso 1 1 calc R . .
H14B H 0.0233 0.1724 0.7545 0.039 Uiso 1 1 calc R . .
C15 C -0.0099(7) 0.0092(5) 0.7890(5) 0.0407(16) Uani 1 1 d . . .
H15A H -0.0622 0.0253 0.8546 0.049 Uiso 1 1 calc R . .
H15B H -0.0913 0.0059 0.7548 0.049 Uiso 1 1 calc R . .
C16 C 0.0909(7) -0.1024(5) 0.7842(5) 0.0352(14) Uani 1 1 d . . .
H16A H 0.0252 -0.1581 0.8153 0.042 Uiso 1 1 calc R . .
H16B H 0.1338 -0.1227 0.7184 0.042 Uiso 1 1 calc R . .
C17 C 0.2252(8) -0.0982(5) 0.8317(5) 0.0348(14) Uani 1 1 d . . .
H17A H 0.2912 -0.1687 0.8248 0.042 Uiso 1 1 calc R . .
H17B H 0.182 -0.0856 0.8988 0.042 Uiso 1 1 calc R . .
C18 C 0.3275(7) -0.0066(5) 0.7888(4) 0.0314(13) Uani 1 1 d . . .
H18A H 0.4093 -0.004 0.8228 0.038 Uiso 1 1 calc R . .
H18B H 0.3791 -0.023 0.7231 0.038 Uiso 1 1 calc R . .
C19 C 0.3933(6) 0.2329(4) 0.6278(4) 0.0225(11) Uani 1 1 d . . .
H19 H 0.3006 0.2201 0.6052 0.027 Uiso 1 1 calc R . .
C20 C 0.4444(7) 0.3444(5) 0.5852(4) 0.0270(12) Uani 1 1 d . . .
H20A H 0.3612 0.4031 0.61 0.032 Uiso 1 1 calc R . .
H20B H 0.5393 0.3581 0.6038 0.032 Uiso 1 1 calc R . .
C21 C 0.4771(7) 0.3448(5) 0.4774(4) 0.0293(12) Uani 1 1 d . . .
H21A H 0.3805 0.3353 0.4588 0.035 Uiso 1 1 calc R . .
H21B H 0.5099 0.4154 0.4523 0.035 Uiso 1 1 calc R . .
C22 C 0.6062(7) 0.2529(5) 0.4357(4) 0.0320(13) Uani 1 1 d . . .
H22A H 0.6197 0.2517 0.3676 0.038 Uiso 1 1 calc R . .
H22B H 0.706 0.2669 0.4481 0.038 Uiso 1 1 calc R . .
C23 C 0.5634(8) 0.1419(5) 0.4786(4) 0.0334(14) Uani 1 1 d . . .
H23A H 0.651 0.0856 0.4549 0.04 Uiso 1 1 calc R . .
H23B H 0.4715 0.1238 0.459 0.04 Uiso 1 1 calc R . .
C24 C 0.5268(7) 0.1419(5) 0.5872(4) 0.0304(13) Uani 1 1 d . . .
H24A H 0.4958 0.0709 0.612 0.037 Uiso 1 1 calc R . .
H24B H 0.6216 0.1532 0.6071 0.037 Uiso 1 1 calc R . .
C70 C -0.0299(19) 0.4111(12) 0.4825(10) 0.048(4) Uani 0.5 1 d P A 1
H70A H 0.0313 0.4724 0.4689 0.072 Uiso 0.5 1 calc PR A 1
H70B H -0.0562 0.3965 0.5496 0.072 Uiso 0.5 1 calc PR A 1
H70C H -0.1257 0.4284 0.4611 0.072 Uiso 0.5 1 calc PR A 1
C71 C 0.065(3) 0.311(3) 0.4320(16) 0.043(6) Uani 0.5 1 d P A 1
C72 C 0.059(2) 0.207(2) 0.4756(12) 0.039(4) Uani 0.5 1 d P A 1
H72 H -0.0104 0.1983 0.5343 0.047 Uiso 0.5 1 calc PR A 1
C73 C 0.157(2) 0.1177(15) 0.4315(15) 0.040(4) Uani 0.5 1 d P A 1
H73 H 0.1567 0.0493 0.4622 0.048 Uiso 0.5 1 calc PR A 1
C74 C 0.254(2) 0.128(2) 0.3430(19) 0.046(5) Uani 0.5 1 d P A 1
H74 H 0.3211 0.0688 0.3132 0.056 Uiso 0.5 1 calc PR A 1
C75 C 0.248(2) 0.232(3) 0.2995(13) 0.057(7) Uani 0.5 1 d P A 1
H75 H 0.3079 0.239 0.2378 0.068 Uiso 0.5 1 calc PR A 1
C76 C 0.162(2) 0.3179(16) 0.3404(13) 0.043(5) Uani 0.5 1 d P A 1
H76 H 0.1657 0.3856 0.3085 0.052 Uiso 0.5 1 calc PR A 1
C80 C 0.291(2) 0.2124(18) 0.2401(19) 0.076(6) Uani 0.5 1 d P B 2
H80A H 0.4011 0.1895 0.2356 0.115 Uiso 0.5 1 calc PR B 2
H80B H 0.2761 0.2892 0.2235 0.115 Uiso 0.5 1 calc PR B 2
H80C H 0.2542 0.1701 0.1975 0.115 Uiso 0.5 1 calc PR B 2
C81 C 0.204(2) 0.195(2) 0.3328(15) 0.046(4) Uani 0.5 1 d P B 2
C82 C 0.108(3) 0.289(2) 0.385(2) 0.053(6) Uani 0.5 1 d P B 2
H82 H 0.108 0.3594 0.3576 0.063 Uiso 0.5 1 calc PR B 2
C83 C 0.022(3) 0.275(2) 0.4723(17) 0.050(5) Uani 0.5 1 d P B 2
H83 H -0.0375 0.3347 0.5062 0.061 Uiso 0.5 1 calc PR B 2
C84 C 0.022(3) 0.1664(19) 0.5142(17) 0.062(5) Uani 0.5 1 d P B 2
H84 H -0.0374 0.1558 0.5757 0.074 Uiso 0.5 1 calc PR B 2
C85 C 0.111(2) 0.0757(19) 0.4616(18) 0.064(5) Uani 0.5 1 d P B 2
H85 H 0.1118 0.0051 0.4884 0.077 Uiso 0.5 1 calc PR B 2
C86 C 0.199(3) 0.093(2) 0.370(3) 0.064(8) Uani 0.5 1 d P B 2
H86 H 0.2536 0.0328 0.3337 0.077 Uiso 0.5 1 calc PR B 2

loop_
_atom_site_aniso_label
_atom_site_aniso_U_11
_atom_site_aniso_U_22
_atom_site_aniso_U_33
_atom_site_aniso_U_23
_atom_site_aniso_U_13
_atom_site_aniso_U_12
Mo1 0.0181(2) 0.0180(2) 0.0207(2) -0.00521(15) -0.00534(15) -0.00199(15)
Mo2 0.0199(2) 0.0219(2) 0.0236(2) -0.00745(16) -0.00929(16) -0.00124(16)
P1 0.0201(6) 0.0174(6) 0.0215(6) -0.0059(5) -0.0070(5) -0.0033(5)
N1 0.019(2) 0.021(2) 0.029(2) -0.0092(19) -0.0079(18) -0.0036(18)
N2 0.024(2) 0.037(3) 0.032(3) -0.011(2) -0.012(2) -0.007(2)
O1 0.033(2) 0.028(2) 0.029(2) -0.0002(17) -0.0013(17) -0.0108(17)
O2 0.025(2) 0.089(4) 0.030(2) -0.016(2) 0.0002(18) -0.015(2)
O3 0.0238(19) 0.0264(19) 0.0257(19) -0.0102(15) -0.0079(15) -0.0041(15)
C1 0.019(3) 0.026(3) 0.026(3) -0.009(2) -0.010(2) 0.000(2)
C2 0.028(3) 0.027(3) 0.036(3) -0.007(2) -0.006(2) -0.011(2)
C3 0.021(3) 0.024(3) 0.033(3) -0.003(2) -0.011(2) 0.000(2)
C4 0.030(3) 0.030(3) 0.028(3) -0.007(2) -0.015(2) 0.008(2)
C5 0.026(3) 0.023(3) 0.025(3) 0.003(2) -0.006(2) -0.001(2)
C6 0.034(3) 0.019(3) 0.029(3) -0.002(2) -0.014(2) 0.006(2)
C7 0.020(3) 0.022(3) 0.030(3) -0.004(2) -0.004(2) -0.001(2)
C8 0.046(4) 0.031(3) 0.030(3) -0.007(2) -0.026(3) 0.004(3)
C9 0.041(4) 0.037(3) 0.022(3) -0.003(2) -0.012(2) 0.005(3)
C10 0.035(3) 0.030(3) 0.030(3) 0.010(2) -0.017(2) -0.009(2)
C11 0.034(3) 0.025(3) 0.036(3) -0.004(2) -0.018(3) 0.000(2)
C12 0.031(3) 0.030(3) 0.038(3) -0.004(2) -0.021(3) 0.001(2)
C13 0.022(3) 0.016(2) 0.032(3) -0.005(2) -0.006(2) -0.010(2)
C14 0.030(3) 0.031(3) 0.041(3) 0.002(3) -0.017(3) -0.007(2)
C15 0.021(3) 0.032(3) 0.072(5) -0.014(3) -0.011(3) -0.010(3)
C16 0.036(3) 0.028(3) 0.043(4) -0.004(3) -0.008(3) -0.007(3)
C17 0.043(4) 0.025(3) 0.039(3) 0.001(3) -0.014(3) -0.007(3)
C18 0.032(3) 0.025(3) 0.042(3) -0.001(2) -0.017(3) -0.003(2)
C19 0.020(3) 0.026(3) 0.025(3) -0.008(2) -0.008(2) -0.007(2)
C20 0.027(3) 0.026(3) 0.026(3) -0.005(2) -0.003(2) -0.002(2)
C21 0.029(3) 0.029(3) 0.029(3) 0.001(2) -0.006(2) -0.004(2)
C22 0.035(3) 0.035(3) 0.024(3) -0.009(2) -0.003(2) -0.006(3)
C23 0.047(4) 0.029(3) 0.023(3) -0.008(2) -0.004(3) -0.007(3)
C24 0.039(3) 0.024(3) 0.026(3) -0.008(2) -0.006(2) -0.001(2)
C70 0.064(10) 0.050(9) 0.037(7) 0.006(6) -0.019(7) -0.018(7)
C71 0.032(11) 0.081(18) 0.021(13) 0.020(10) -0.012(9) -0.023(10)
C72 0.032(9) 0.059(14) 0.028(9) 0.027(9) -0.013(7) -0.008(9)
C73 0.046(11) 0.037(10) 0.045(10) 0.022(8) -0.021(9) -0.023(8)
C74 0.018(11) 0.066(17) 0.066(14) -0.012(11) -0.027(10) -0.005(9)
C75 0.033(11) 0.13(2) 0.011(9) 0.018(11) -0.002(7) -0.030(12)
C76 0.033(9) 0.076(12) 0.024(10) 0.029(9) -0.009(7) -0.025(8)
C80 0.049(11) 0.075(14) 0.11(2) -0.008(14) -0.026(13) -0.011(10)
C81 0.042(12) 0.069(14) 0.031(11) 0.010(9) -0.016(9) -0.015(11)
C82 0.049(15) 0.069(14) 0.047(18) -0.005(14) -0.026(13) -0.005(11)
C83 0.044(12) 0.072(17) 0.040(13) -0.019(12) -0.028(10) 0.018(11)
C84 0.064(13) 0.066(14) 0.061(13) -0.014(11) -0.037(11) 0.017(11)
C85 0.038(11) 0.060(13) 0.097(18) 0.002(12) -0.021(10) -0.006(9)
C86 0.032(15) 0.066(17) 0.11(3) -0.021(16) -0.045(16) -0.005(10)

loop_
_atom_type_symbol
_atom_type_description
_atom_type_scat_dispersion_real
_atom_type_scat_dispersion_imag
_atom_type_scat_source
C C 0.0181 0.0091 'International Tables Vol C Tables 4.2.6.8 and 6.1.1.4'
H H 0 0 'International Tables Vol C Tables 4.2.6.8 and 6.1.1.4'
N N 0.0311 0.018 'International Tables Vol C Tables 4.2.6.8 and 6.1.1.4'
O O 0.0492 0.0322 'International Tables Vol C Tables 4.2.6.8 and 6.1.1.4'
P P 0.2955 0.4335 'International Tables Vol C Tables 4.2.6.8 and 6.1.1.4'
Mo Mo -0.0483 2.7339 'International Tables Vol C Tables 4.2.6.8 and 6.1.1.4'

loop_
_geom_angle_atom_site_label_1
_geom_angle_atom_site_label_2
_geom_angle_atom_site_label_3
_geom_angle
N1 Mo1 O3 96.61(17)
N1 Mo1 C3 92.4(2)
O3 Mo1 C3 134.85(16)
N1 Mo1 C4 122.1(2)
O3 Mo1 C4 134.88(18)
C3 Mo1 C4 35.1(2)
N1 Mo1 C7 94.66(19)
O3 Mo1 C7 99.56(16)
C3 Mo1 C7 35.48(18)
C4 Mo1 C7 58.55(19)
N1 Mo1 C1 111.97(19)
O3 Mo1 C1 33.75(16)
C3 Mo1 C1 152.4(2)
C4 Mo1 C1 125.5(2)
C7 Mo1 C1 125.47(18)
N1 Mo1 C6 126.2(2)
O3 Mo1 C6 81.46(17)
C3 Mo1 C6 58.2(2)
C4 Mo1 C6 57.90(19)
C7 Mo1 C6 34.78(19)
C1 Mo1 C6 95.7(2)
N1 Mo1 C5 150.1(2)
O3 Mo1 C5 100.01(17)
C3 Mo1 C5 58.4(2)
C4 Mo1 C5 35.1(2)
C7 Mo1 C5 58.18(19)
C1 Mo1 C5 95.40(19)
C6 Mo1 C5 34.56(18)
N1 Mo1 P1 86.93(14)
O3 Mo1 P1 119.33(10)
C3 Mo1 P1 105.23(14)
C4 Mo1 P1 87.52(14)
C7 Mo1 P1 140.67(13)
C1 Mo1 P1 89.33(13)
C6 Mo1 P1 140.46(14)
C5 Mo1 P1 105.97(13)
N1 Mo1 Mo2 87.32(14)
O3 Mo1 Mo2 68.36(10)
C3 Mo1 Mo2 156.49(13)
C4 Mo1 Mo2 129.67(14)
C7 Mo1 Mo2 167.92(13)
C1 Mo1 Mo2 43.51(13)
C6 Mo1 Mo2 137.73(15)
C5 Mo1 Mo2 121.96(13)
P1 Mo1 Mo2 51.27(3)
N2 Mo2 C1 93.4(2)
N2 Mo2 C12 95.8(2)
C1 Mo2 C12 118.0(2)
N2 Mo2 C8 116.5(2)
C1 Mo2 C8 87.7(2)
C12 Mo2 C8 34.9(2)
N2 Mo2 C11 108.9(2)
C1 Mo2 C11 144.4(2)
C12 Mo2 C11 34.8(2)
C8 Mo2 C11 57.7(2)
N2 Mo2 C10 142.7(2)
C1 Mo2 C10 121.2(2)
C12 Mo2 C10 57.4(2)
C8 Mo2 C10 57.3(2)
C11 Mo2 C10 34.4(2)
N2 Mo2 C9 150.6(2)
C1 Mo2 C9 90.0(2)
C12 Mo2 C9 57.4(2)
C8 Mo2 C9 34.4(2)
C11 Mo2 C9 57.1(2)
C10 Mo2 C9 34.1(2)
N2 Mo2 P1 93.45(15)
C1 Mo2 P1 98.02(14)
C12 Mo2 P1 142.04(15)
C8 Mo2 P1 149.20(17)
C11 Mo2 P1 107.73(14)
C10 Mo2 P1 94.79(14)
C9 Mo2 P1 114.97(16)
N2 Mo2 Mo1 116.20(16)
C1 Mo2 Mo1 51.32(14)
C12 Mo2 Mo1 145.46(16)
C8 Mo2 Mo1 113.05(15)
C11 Mo2 Mo1 131.04(15)
C10 Mo2 Mo1 97.57(14)
C9 Mo2 Mo1 88.39(15)
P1 Mo2 Mo1 53.16(3)
C13 P1 C19 106.7(2)
C13 P1 Mo2 120.78(18)
C19 P1 Mo2 118.97(17)
C13 P1 Mo1 112.13(17)
C19 P1 Mo1 120.50(18)
Mo2 P1 Mo1 75.58(4)
O1 N1 Mo1 169.7(4)
O2 N2 Mo2 173.4(5)
C1 O3 Mo1 82.9(3)
O3 C1 C2 114.6(5)
O3 C1 Mo2 120.5(4)
C2 C1 Mo2 124.6(4)
O3 C1 Mo1 63.3(3)
C2 C1 Mo1 126.4(4)
Mo2 C1 Mo1 85.17(19)
C1 C2 H2A 109.5
C1 C2 H2B 109.5
H2A C2 H2B 109.5
C1 C2 H2C 109.5
H2A C2 H2C 109.5
H2B C2 H2C 109.5
C4 C3 C7 108.0(5)
C4 C3 Mo1 73.0(3)
C7 C3 Mo1 72.9(3)
C4 C3 H3 126
C7 C3 H3 126
Mo1 C3 H3 119.9
C3 C4 C5 108.4(5)
C3 C4 Mo1 71.8(3)
C5 C4 Mo1 74.1(3)
C3 C4 H4 125.8
C5 C4 H4 125.8
Mo1 C4 H4 120.1
C6 C5 C4 107.1(5)
C6 C5 Mo1 72.4(3)
C4 C5 Mo1 70.8(3)
C6 C5 H5 126.5
C4 C5 H5 126.5
Mo1 C5 H5 122.1
C7 C6 C5 108.9(5)
C7 C6 Mo1 71.3(3)
C5 C6 Mo1 73.1(3)
C7 C6 H6 125.5
C5 C6 H6 125.5
Mo1 C6 H6 121.7
C6 C7 C3 107.6(5)
C6 C7 Mo1 73.9(3)
C3 C7 Mo1 71.6(3)
C6 C7 H7 126.2
C3 C7 H7 126.2
Mo1 C7 H7 120.1
C9 C8 C12 107.8(5)
C9 C8 Mo2 74.5(3)
C12 C8 Mo2 71.9(3)
C9 C8 H8 126.1
C12 C8 H8 126.1
Mo2 C8 H8 119.4
C10 C9 C8 108.0(5)
C10 C9 Mo2 72.7(3)
C8 C9 Mo2 71.1(3)
C10 C9 H9 126
C8 C9 H9 126
Mo2 C9 H9 121.9
C11 C10 C9 108.0(5)
C11 C10 Mo2 71.6(3)
C9 C10 Mo2 73.2(3)
C11 C10 H10 126
C9 C10 H10 126
Mo2 C10 H10 121
C12 C11 C10 108.1(5)
C12 C11 Mo2 71.7(3)
C10 C11 Mo2 74.0(3)
C12 C11 H11 126
C10 C11 H11 126
Mo2 C11 H11 120.1
C11 C12 C8 108.1(6)
C11 C12 Mo2 73.5(3)
C8 C12 Mo2 73.2(3)
C11 C12 H12 126
C8 C12 H12 126
Mo2 C12 H12 119.2
C14 C13 C18 110.7(4)
C14 C13 P1 113.5(4)
C18 C13 P1 116.8(4)
C14 C13 H13 104.8
C18 C13 H13 104.8
P1 C13 H13 104.8
C13 C14 C15 111.0(5)
C13 C14 H14A 109.4
C15 C14 H14A 109.4
C13 C14 H14B 109.4
C15 C14 H14B 109.4
H14A C14 H14B 108
C16 C15 C14 111.9(5)
C16 C15 H15A 109.2
C14 C15 H15A 109.2
C16 C15 H15B 109.2
C14 C15 H15B 109.2
H15A C15 H15B 107.9
C17 C16 C15 110.6(5)
C17 C16 H16A 109.5
C15 C16 H16A 109.5
C17 C16 H16B 109.5
C15 C16 H16B 109.5
H16A C16 H16B 108.1
C16 C17 C18 111.6(5)
C16 C17 H17A 109.3
C18 C17 H17A 109.3
C16 C17 H17B 109.3
C18 C17 H17B 109.3
H17A C17 H17B 108
C13 C18 C17 111.0(5)
C13 C18 H18A 109.4
C17 C18 H18A 109.4
C13 C18 H18B 109.4
C17 C18 H18B 109.4
H18A C18 H18B 108
C24 C19 C20 108.2(4)
C24 C19 P1 112.5(4)
C20 C19 P1 114.1(3)
C24 C19 H19 107.2
C20 C19 H19 107.2
P1 C19 H19 107.2
C21 C20 C19 111.0(4)
C21 C20 H20A 109.4
C19 C20 H20A 109.4
C21 C20 H20B 109.4
C19 C20 H20B 109.4
H20A C20 H20B 108
C22 C21 C20 111.1(5)
C22 C21 H21A 109.4
C20 C21 H21A 109.4
C22 C21 H21B 109.4
C20 C21 H21B 109.4
H21A C21 H21B 108
C23 C22 C21 110.7(5)
C23 C22 H22A 109.5
C21 C22 H22A 109.5
C23 C22 H22B 109.5
C21 C22 H22B 109.5
H22A C22 H22B 108.1
C22 C23 C24 111.9(5)
C22 C23 H23A 109.2
C24 C23 H23A 109.2
C22 C23 H23B 109.2
C24 C23 H23B 109.2
H23A C23 H23B 107.9
C19 C24 C23 111.1(5)
C19 C24 H24A 109.4
C23 C24 H24A 109.4
C19 C24 H24B 109.4
C23 C24 H24B 109.4
H24A C24 H24B 108
C72 C71 C76 118(2)
C72 C71 C70 121(2)
C76 C71 C70 122(2)
C73 C72 C71 119.8(17)
C73 C72 H72 120.1
C71 C72 H72 120.1
C74 C73 C72 120.7(18)
C74 C73 H73 119.6
C72 C73 H73 119.6
C73 C74 C75 117(2)
C73 C74 H74 121.3
C75 C74 H74 121.3
C76 C75 C74 123.3(19)
C76 C75 H75 118.4
C74 C75 H75 118.4
C75 C76 C71 121(2)
C75 C76 H76 119.6
C71 C76 H76 119.6
C81 C80 H80A 109.5
C81 C80 H80B 109.5
H80A C80 H80B 109.5
C81 C80 H80C 109.5
H80A C80 H80C 109.5
H80B C80 H80C 109.5
C86 C81 C80 120(3)
C86 C81 C82 121(2)
C80 C81 C82 119(2)
C83 C82 C81 120(2)
C83 C82 H82 120
C81 C82 H82 120
C82 C83 C84 120(2)
C82 C83 H83 120.1
C84 C83 H83 120.1
C85 C84 C83 120(2)
C85 C84 H84 120.1
C83 C84 H84 120.1
C86 C85 C84 120(2)
C86 C85 H85 120.2
C84 C85 H85 120.2
C81 C86 C85 120(3)
C81 C86 H86 119.9
C85 C86 H86 119.9

loop_
_geom_bond_atom_site_label_1
_geom_bond_atom_site_label_2
_geom_bond_distance
Mo1 N1 1.772(5)
Mo1 O3 2.111(3)
Mo1 C3 2.326(5)
Mo1 C4 2.342(5)
Mo1 C7 2.343(5)
Mo1 C1 2.345(5)
Mo1 C6 2.375(5)
Mo1 C5 2.384(5)
Mo1 P1 2.4733(13)
Mo1 Mo2 2.9931(6)
Mo2 N2 1.770(5)
Mo2 C1 2.068(5)
Mo2 C12 2.346(5)
Mo2 C8 2.363(5)
Mo2 C11 2.369(6)
Mo2 C10 2.400(6)
Mo2 C9 2.407(6)
Mo2 P1 2.4108(13)
P1 C13 1.856(5)
P1 C19 1.859(5)
N1 O1 1.219(6)
N2 O2 1.216(6)
O3 C1 1.313(6)
C1 C2 1.512(8)
C2 H2A 0.96
C2 H2B 0.96
C2 H2C 0.96
C3 C4 1.409(8)
C3 C7 1.423(7)
C3 H3 0.93
C4 C5 1.425(8)
C4 H4 0.93
C5 C6 1.414(7)
C5 H5 0.93
C6 C7 1.410(8)
C6 H6 0.93
C7 H7 0.93
C8 C9 1.412(9)
C8 C12 1.412(8)
C8 H8 0.93
C9 C10 1.411(8)
C9 H9 0.93
C10 C11 1.410(8)
C10 H10 0.93
C11 C12 1.408(8)
C11 H11 0.93
C12 H12 0.93
C13 C14 1.523(7)
C13 C18 1.534(7)
C13 H13 0.98
C14 C15 1.537(8)
C14 H14A 0.97
C14 H14B 0.97
C15 C16 1.524(8)
C15 H15A 0.97
C15 H15B 0.97
C16 C17 1.509(9)
C16 H16A 0.97
C16 H16B 0.97
C17 C18 1.535(8)
C17 H17A 0.97
C17 H17B 0.97
C18 H18A 0.97
C18 H18B 0.97
C19 C24 1.533(7)
C19 C20 1.542(8)
C19 H19 0.98
C20 C21 1.524(8)
C20 H20A 0.97
C20 H20B 0.97
C21 C22 1.522(8)
C21 H21A 0.97
C21 H21B 0.97
C22 C23 1.517(8)
C22 H22A 0.97
C22 H22B 0.97
C23 C24 1.533(8)
C23 H23A 0.97
C23 H23B 0.97
C24 H24A 0.97
C24 H24B 0.97
C70 C71 1.50(3)
C70 H70A 0.96
C70 H70B 0.96
C70 H70C 0.96
C71 C72 1.39(3)
C71 C76 1.40(2)
C72 C73 1.38(3)
C72 H72 0.93
C73 C74 1.37(3)
C73 H73 0.93
C74 C75 1.38(3)
C74 H74 0.93
C75 C76 1.29(3)
C75 H75 0.93
C76 H76 0.93
C80 C81 1.40(3)
C80 H80A 0.96
C80 H80B 0.96
C80 H80C 0.96
C81 C86 1.34(4)
C81 C82 1.46(3)
C82 C83 1.32(3)
C82 H82 0.93
C83 C84 1.43(3)
C83 H83 0.93
C84 C85 1.41(3)
C84 H84 0.93
C85 C86 1.39(4)
C85 H85 0.93
C86 H86 0.93
